data_7707932
loop_
_publ_author_name
'Saura-M\'uzquiz, Matilde'
'Mullens, Bryce G.'
'Maynard-Casely, Helen E'
'Kennedy, Brendan J.'

_publ_section_title
;
 Neutron diffraction study of the monoclinic - tetragonal&#x00A0;phase
 transition in NdNbO<sub>4</sub> and NdTaO<sub>4</sub>.
;
_journal_issue 33
_journal_name_full 'Dalton transactions (Cambridge, England : 2003)'
_journal_page_first 11485
_journal_page_last 11497
_journal_paper_doi 10.1039/d1dt01981c
_journal_volume 50
_journal_year 2021
_chemical_formula_sum 'Nd O4 Ta'
_chemical_formula_weight 389.18
_space_group_IT_number 15
_space_group_name_Hall '-I 2ya'
_space_group_name_H-M_alt 'I 1 2/a 1'
_symmetry_cell_setting monoclinic
_symmetry_space_group_name_H-M 'I 1 2/a 1'
_audit_creation_date 2021-05-28T16:21
_audit_creation_method 'from EXP file using GSAS2CIF'
_audit_update_record ' 2021-05-28T16:21  Initial CIF as created by GSAS2CIF'
_cell_angle_alpha 90.0
_cell_angle_beta 95.7208(30)
_cell_angle_gamma 90.0
_cell_formula_units_Z 4
_cell_length_a 5.50402(22)
_cell_length_b 11.2142(5)
_cell_length_c 5.10419(21)
_cell_volume 313.48(2)
_computing_structure_refinement GSAS
_diffrn_radiation_probe neutron
_diffrn_radiation_wavelength 1.5413
_exptl_absorpt_correction_T_max 1.00000
_exptl_absorpt_correction_T_min 1.00000
_exptl_absorpt_process_details
;   GSAS Absorption/surface roughness correction: function number 0
 No correction is applied.
;
_pd_block_id 2021-05-28T16:21|NDTAO4_CLOSED|bjk|wombat
_pd_calc_method 'Rietveld Refinement'
_pd_instr_location ' ?'
_pd_meas_2theta_range_inc 0.0625
_pd_meas_2theta_range_max 132.4383
_pd_meas_2theta_range_min 19.5008
_pd_meas_number_of_points 1808
_pd_phase_name 'from C:/Experiments/2020/Wombat_August2020/NdTaO4_heating/NDTAO4_R'
_pd_proc_2theta_range_inc 0.0625
_pd_proc_2theta_range_max 132.4065
_pd_proc_2theta_range_min 19.469
_pd_proc_info_datetime 2021-05-28T16:21:30
_pd_proc_info_excluded_regions ' ?'
_pd_proc_ls_background_function
;   GSAS Background function number 1 with  9 terms.
 Shifted Chebyshev function of 1st kind
      1:    476.061     2:   -23.3364     3:    10.1750     4:    10.8351    
      5:   0.989045     6:   -5.95483     7:    1.42464     8:   -6.51788    
      9:    2.54279    
;
_pd_proc_ls_peak_cutoff 0.00100
_pd_proc_ls_profile_function
;
 CW Profile function number 4 with  21 terms
 Pseudovoigt profile coefficients as parameterized in
 P. Thompson, D.E. Cox & J.B. Hastings (1987). J. Appl. Cryst.,20,79-83.
 Asymmetry correction of L.W. Finger, D.E. Cox & A. P. Jephcoat (1994).
 J. Appl. Cryst.,27,892-900.
 Microstrain broadening by P.W. Stephens,  (1999). J. Appl. Cryst.,32,281-289.
 #1(GU)   =  811.902 #2(GV)   = -939.932 #3(GW)   =  475.431
 #4(GP)   =    0.000 #5(LX)   =   10.353 #6(ptec) =     0.00
 #7(trns) =     0.00 #8(shft) =   0.0000 #9(sfec) =     0.00
 #10(S/L) =   0.0500 #11(H/L) =   0.0500 #12(eta) =   0.0000
 #13(S400 ) =  0.0E+00 #14(S040 ) =  0.0E+00 #15(S004 ) =  0.0E+00
 #16(S220 ) =  0.0E+00 #17(S202 ) =  0.0E+00 #18(S022 ) =  0.0E+00
 #19(S301 ) =  0.0E+00 #20(S103 ) =  0.0E+00 #21(S121 ) =  0.0E+00
 Peak tails are ignored  where the intensity is below 0.0010 times the peak
   Aniso. broadening axis   0.0   0.0   1.0
;
_pd_proc_ls_prof_R_factor 0.0368
_pd_proc_ls_prof_wR_expected 0.0366
_pd_proc_ls_prof_wR_factor 0.0470
_pd_proc_number_of_points 1808
_pd_spec_mounting ' ?'
_refine_ls_goodness_of_fit_all 1.29
_refine_ls_matrix_type full
_refine_ls_number_parameters 31
_refine_ls_number_restraints 0
_refine_ls_R_Fsqd_factor 0.03795
_refine_ls_shift/su_max 0.01
_refine_ls_shift/su_mean 0.00
_reflns_d_resolution_high 0.843
_reflns_d_resolution_low 3.215
_reflns_limit_h_max 6
_reflns_limit_h_min 0
_reflns_limit_k_max 13
_reflns_limit_k_min 0
_reflns_limit_l_max 6
_reflns_limit_l_min -6
_reflns_number_total 273
_cod_data_source_file d1dt01981c4.cif
_cod_data_source_block NDTAO4_CLOSED_publ
_cod_depositor_comments
;
The following automatic conversions were performed:

data item '_geom_angle_publ_flag' value 'N' was changed to 'n' in
accordance with the
/home/data/users/saulius/crontab/automatic-downloads/rss-feeds/RSC/lib/dictionaries/cif_core.dic
dictionary named 'cif_core.dic' version 2.4.2 last updated on
2011-04-26 (52 times).

data item '_geom_bond_publ_flag' value 'N' was changed to 'n' in
accordance with the
/home/data/users/saulius/crontab/automatic-downloads/rss-feeds/RSC/lib/dictionaries/cif_core.dic
dictionary named 'cif_core.dic' version 2.4.2 last updated on
2011-04-26 (29 times).

Automatic conversion script
Id: cif_fix_values 7556 2019-12-06 15:28:31Z antanas 

 Adding full bibliography for 7707929--7707932.cif.
;
_cod_original_cell_volume 313.479(25)
_cod_database_code 7707932
_gsas_exptl_extinct_corr_t_min 1.00000
_gsas_exptl_extinct_corr_t_max 1.00000

loop_
_symmetry_equiv_pos_site_id
_symmetry_equiv_pos_as_xyz
1 +x,+y,+z
2 -x+1/2,+y,-z
-1 -x,-y,-z
-2 +x+1/2,-y,+z
101 +x+1/2,+y+1/2,+z+1/2
102 -x,+y+1/2,-z+1/2
-101 -x+1/2,-y+1/2,-z+1/2
-102 +x,-y+1/2,+z+1/2

loop_
_atom_site_type_symbol
_atom_site_label
_atom_site_fract_x
_atom_site_fract_y
_atom_site_fract_z
_atom_site_occupancy
_atom_site_thermal_displace_type
_atom_site_U_iso_or_equiv
_atom_site_symmetry_multiplicity
Nd Nd1 0.25 0.11736(23) 0.0 1.0 Uiso 0.0046(5) 4
Ta Ta1 0.25 0.65064(20) 0.0 1.0 Uiso 0.0056(7) 4
O- O1 0.0147(4) 0.71803(19) 0.2180(5) 1.0 Uiso 0.0092(6) 8
O- O2 0.9019(4) 0.45638(20) 0.2387(5) 1.0 Uiso 0.0089(5) 8

loop_
_atom_type_symbol
_atom_type_number_in_cell
_atom_type_scat_length_neutron
_atom_type_scat_source
Nd+3 4.0 0.7690 International_Tables_Vol_C
Ta+5 4.0 0.6910 International_Tables_Vol_C
O-2 16.0 0.5803 International_Tables_Vol_C

loop_
_geom_angle_atom_site_label_1
_geom_angle_atom_site_label_2
_geom_angle_atom_site_label_3
_geom_angle
_geom_angle_site_symmetry_1
_geom_angle_site_symmetry_2
_geom_angle_site_symmetry_3
_geom_angle_publ_flag
O1 Nd1 O1 86.70(13) -1_565 . -2_554 n
O1 Nd1 O1 75.75(10) -1_565 . 101_544 n
O1 Nd1 O1 64.50(7) -1_565 . 102_334 n
O1 Nd1 O2 120.74(8) -1_565 . 101_444 n
O1 Nd1 O2 124.36(7) -1_565 . 102_434 n
O1 Nd1 O2 153.66(12) -1_565 . -101_544 n
O1 Nd1 O2 67.10(8) -1_565 . -102_343 n
O1 Nd1 O1 64.50(7) -2_554 . 101_544 n
O1 Nd1 O1 75.75(10) -2_554 . 102_334 n
O1 Nd1 O2 124.36(7) -2_554 . 101_444 n
O1 Nd1 O2 120.74(8) -2_554 . 102_434 n
O1 Nd1 O2 67.10(8) -2_554 . -101_544 n
O1 Nd1 O2 153.66(12) -2_554 . -102_343 n
O1 Nd1 O1 124.54(14) 101_544 . 102_334 n
O1 Nd1 O2 76.20(8) 101_544 . 101_444 n
O1 Nd1 O2 157.94(10) 101_544 . 102_434 n
O1 Nd1 O2 89.80(8) 101_544 . -101_544 n
O1 Nd1 O2 109.14(9) 101_544 . -102_343 n
O1 Nd1 O2 157.94(10) 102_334 . 101_444 n
O1 Nd1 O2 76.20(8) 102_334 . 102_434 n
O1 Nd1 O2 109.14(9) 102_334 . -101_544 n
O1 Nd1 O2 89.80(8) 102_334 . -102_343 n
O2 Nd1 O2 84.61(14) 101_444 . 102_434 n
O2 Nd1 O2 75.39(10) 101_444 . -101_544 n
O2 Nd1 O2 74.72(8) 101_444 . -102_343 n
O2 Nd1 O2 74.72(8) 102_434 . -101_544 n
O2 Nd1 O2 75.39(10) 102_434 . -102_343 n
O2 Nd1 O2 139.19(17) -101_544 . -102_343 n
O1 Ta1 O1 134.22(19) 1_555 . 2_555 n
O1 Ta1 O1 76.36(12) 1_555 . -101_454 n
O1 Ta1 O1 75.48(7) 1_555 . -102_453 n
O1 Ta1 O2 110.27(12) 1_555 . -1_665 n
O1 Ta1 O2 99.11(11) 1_555 . -2_454 n
O1 Ta1 O1 75.48(7) 2_555 . -101_454 n
O1 Ta1 O1 76.36(12) 2_555 . -102_453 n
O1 Ta1 O2 99.11(11) 2_555 . -1_665 n
O1 Ta1 O2 110.27(12) 2_555 . -2_454 n
O1 Ta1 O1 102.58(14) -101_454 . -102_453 n
O1 Ta1 O2 173.37(11) -101_454 . -1_665 n
O1 Ta1 O2 79.52(9) -101_454 . -2_454 n
O1 Ta1 O2 79.52(9) -102_453 . -1_665 n
O1 Ta1 O2 173.37(11) -102_453 . -2_454 n
O2 Ta1 O2 99.09(18) -1_665 . -2_454 n
Nd1 O1 Nd1 104.25(10) -1_565 . 101_455 n
Nd1 O1 Ta1 114.71(12) -1_565 . 1_555 n
Nd1 O1 Ta1 94.00(10) -1_565 . -101_665 n
Nd1 O1 Ta1 129.26(13) 101_455 . 1_555 n
Nd1 O1 Ta1 104.75(10) 101_455 . -101_665 n
Ta1 O1 Ta1 103.64(12) 1_555 . -101_665 n
Nd1 O2 Nd1 104.61(10) 101_555 . -101_555 n
Nd1 O2 Ta1 133.07(12) 101_555 . -1_665 n
Nd1 O2 Ta1 115.53(14) -101_755 . -1_665 n

loop_
_geom_bond_atom_site_label_1
_geom_bond_atom_site_label_2
_geom_bond_distance
_geom_bond_site_symmetry_1
_geom_bond_site_symmetry_2
_geom_bond_publ_flag
Nd1 Nd1 3.808(4) . -1_555 n
Nd1 Nd1 3.808(4) . -1_655 n
Nd1 Nd1 3.920(4) . -101_443 n
Nd1 Nd1 3.920(4) . -101_444 n
Nd1 Ta1 3.5813(4) . 101_444 n
Nd1 Ta1 3.5813(4) . 101_545 n
Nd1 O1 2.5387(31) . -1_565 n
Nd1 O1 2.5387(31) . -2_565 n
Nd1 O1 2.4261(26) . 101_544 n
Nd1 O1 2.4261(26) . 102_545 n
Nd1 O2 2.4410(30) . 101_444 n
Nd1 O2 2.4410(30) . 102_645 n
Nd1 O2 2.3714(24) . -101_544 n
Nd1 O2 2.3714(24) . -102_343 n
Ta1 Nd1 3.5813(4) . 101_454 n
Ta1 Nd1 3.5813(4) . 101_555 n
Ta1 O1 1.9428(23) . 1_555 n
Ta1 O1 1.9428(23) . 2_555 n
Ta1 O1 2.3552(27) . -101_454 n
Ta1 O1 2.3552(27) . -102_453 n
Ta1 O2 1.8496(27) . -1_665 n
Ta1 O2 1.8496(27) . -2_465 n
O1 Nd1 2.5387(31) . -1_565 n
O1 Nd1 2.4261(26) . 101_455 n
O1 Ta1 1.9428(23) . 1_555 n
O1 Ta1 2.3552(27) . -101_454 n
O2 Nd1 2.4410(30) . 101_555 n
O2 Nd1 2.3714(24) . -101_544 n
O2 Ta1 1.8496(27) . -1_665 n
